data_4322697
loop_
_publ_author_name
'Todd E. Clement'
'Daniel J. Nurco'
'Kevin M. Smith'

_publ_section_title
;
 Synthesis and Characterization of a Series of Monometallo-, Bimetallo-,
 and Heterobimetallo-1,2-Ethene-Linked Cofacial Bisporphyrins
;
_journal_name_full 'Inorganic Chemistry'
_journal_page_first 1150
_journal_page_last 1160
_journal_paper_doi 10.1021/ic970774p
_journal_volume 37
_journal_year 1998
_chemical_compound_source synthetic
_chemical_formula_moiety 'C74 H90 N8 Cu'
_chemical_formula_sum 'C74 H90 Cu N8'
_chemical_formula_weight 1155.44
_chemical_name_systematic
; 
cis-1-[Copper(II) 5-(2,3,7,8,12,13,17,18-octaethylporphyrinyl)]-2-[5-
(2,3,7,8,12,13,17,18-octaethylporphyrinyl)]ethene
;
_space_group_IT_number 14
_symmetry_cell_setting monoclinic
_symmetry_space_group_name_Hall '-P 2yn'
_symmetry_space_group_name_H-M 'P 1 21/n 1'
_atom_sites_solution_hydrogens geom
_atom_sites_solution_primary direct
_atom_sites_solution_secondary difmap
_audit_creation_method SHELXL
_cell_angle_alpha 90.00
_cell_angle_beta 112.72(2)
_cell_angle_gamma 90.00
_cell_formula_units_Z 4
_cell_length_a 19.695(5)
_cell_length_b 14.427(3)
_cell_length_c 24.679(6)
_cell_measurement_reflns_used 50
_cell_measurement_temperature 130(2)
_cell_measurement_theta_max 44.79
_cell_measurement_theta_min 14.56
_cell_volume 6468(3)
_computing_cell_refinement 'Siemens P3'
_computing_data_collection 'Siemens P3'
_computing_data_reduction 'Siemens XDISK'
_computing_molecular_graphics 'Siemens XP'
_computing_publication_material 'Siemens XCIF'
_computing_structure_refinement 'Siemens SHELXTL V. 5.03'
_computing_structure_solution 'Siemens SHELXTL V. 5.03'
_diffrn_ambient_temperature 130(2)
_diffrn_measurement_device 'Syntex P2~1~'
_diffrn_measurement_method '\q - 2\q scans'
_diffrn_radiation_monochromator graphite
_diffrn_radiation_source 'normal-focus sealed tube'
_diffrn_radiation_type CuK\a
_diffrn_radiation_wavelength 1.54178
_diffrn_reflns_av_R_equivalents 0.036
_diffrn_reflns_av_sigmaI/netI 0.0330
_diffrn_reflns_limit_h_max 21
_diffrn_reflns_limit_h_min 0
_diffrn_reflns_limit_k_max 15
_diffrn_reflns_limit_k_min 0
_diffrn_reflns_limit_l_max 24
_diffrn_reflns_limit_l_min -24
_diffrn_reflns_number 9402
_diffrn_reflns_theta_max 56.90
_diffrn_reflns_theta_min 2.46
_diffrn_standards_decay_% 1.63
_diffrn_standards_interval_count 198
_diffrn_standards_number 3
_exptl_absorpt_coefficient_mu 0.839
_exptl_absorpt_correction_T_max 0.75
_exptl_absorpt_correction_T_min 0.68
_exptl_absorpt_correction_type XABS2
_exptl_crystal_colour purple
_exptl_crystal_density_diffrn 1.184
_exptl_crystal_density_meas ?
_exptl_crystal_description parallelepiped
_exptl_crystal_F_000 2476
_exptl_crystal_size_max 0.80
_exptl_crystal_size_mid 0.60
_exptl_crystal_size_min 0.40
_refine_diff_density_max 0.593
_refine_diff_density_min -0.352
_refine_ls_extinction_method none
_refine_ls_goodness_of_fit_all 1.086
_refine_ls_goodness_of_fit_obs 1.121
_refine_ls_hydrogen_treatment riding
_refine_ls_matrix_type full
_refine_ls_number_parameters 805
_refine_ls_number_reflns 8679
_refine_ls_number_restraints 9
_refine_ls_restrained_S_all 1.089
_refine_ls_restrained_S_obs 1.123
_refine_ls_R_factor_all 0.0567
_refine_ls_R_factor_obs 0.0481
_refine_ls_shift/esd_max 0.016
_refine_ls_shift/esd_mean 0.001
_refine_ls_structure_factor_coef Fsqd
_refine_ls_weighting_details 'w=1/[\s^2^(Fo^2^)+(0.0528P)^2^+7.0826P] where P=(Fo^2^+2Fc^2^)/3'
_refine_ls_weighting_scheme calc
_refine_ls_wR_factor_all 0.1235
_refine_ls_wR_factor_obs 0.1180
_reflns_number_observed 7546
_reflns_number_total 8681
_reflns_observed_criterion >2sigma(I)
_cod_data_source_file ic970774p_3.cif
_cod_data_source_block 59xd
_cod_depositor_comments
;
The following automatic conversions were performed:

'_exptl_crystal_density_meas' value 'not measured' was changed to '?'
- the value is perceived as not measured.

Automatic conversion script
Id: cif_fix_values 3008 2015-01-20 13:52:24Z robertas 

The following automatic conversions were performed:

'_refine_ls_weighting_scheme' value 'calc
w=1/[\s^2^(Fo^2^)+(0.0528P)^2^+7.0826P] where P=(Fo^2^+2Fc^2^)/3' was
changed to 'calc'. New tag '_refine_ls_weighting_details' was
created. The value of the new tag was set to
'w=1/[\s^2^(Fo^2^)+(0.0528P)^2^+7.0826P] where P=(Fo^2^+2Fc^2^)/3'.

Automatic conversion script
Id: cif_fix_values 3143 2015-03-26 13:38:13Z robertas 
;
_cod_original_cell_volume 6468.3(25)
_cod_original_formula_sum 'C74 H90 N8 Cu'
_cod_database_code 4322697

loop_
_symmetry_equiv_pos_as_xyz
'x, y, z'
'-x+1/2, y+1/2, -z+1/2'
'-x, -y, -z'
'x-1/2, -y-1/2, z-1/2'

loop_
_atom_site_aniso_label
_atom_site_aniso_U_11
_atom_site_aniso_U_22
_atom_site_aniso_U_33
_atom_site_aniso_U_23
_atom_site_aniso_U_13
_atom_site_aniso_U_12
Cu1 0.0128(3) 0.0129(3) 0.0140(3) 0.0011(2) 0.0046(2) 0.0012(2)
Cu2 0.029(2) 0.028(2) 0.029(2) -0.0002(13) 0.0114(13) 0.0031(13)
N1 0.0242(13) 0.0194(12) 0.0183(12) -0.0008(10) 0.0090(10) 0.0034(10)
N2 0.0163(12) 0.0147(11) 0.0192(12) 0.0014(9) 0.0101(10) 0.0023(10)
N3 0.0124(11) 0.0202(12) 0.0219(12) -0.0002(10) 0.0070(10) 0.0012(10)
N4 0.0184(12) 0.0198(12) 0.0189(12) 0.0000(10) 0.0081(10) 0.0027(10)
N5 0.0179(12) 0.0236(13) 0.0150(12) 0.0028(10) 0.0053(10) 0.0004(10)
N6 0.0186(12) 0.0180(12) 0.0188(12) -0.0002(10) 0.0101(10) 0.0014(10)
N7 0.0200(12) 0.0210(13) 0.0227(13) -0.0005(10) 0.0118(10) 0.0027(10)
N8 0.0227(13) 0.0251(13) 0.0199(12) 0.0029(11) 0.0060(11) -0.0011(11)
C1 0.034(2) 0.019(2) 0.021(2) 0.0030(12) 0.0101(14) 0.0062(13)
C2A 0.022(3) 0.022(3) 0.034(3) 0.007(2) 0.017(2) 0.009(2)
C2B 0.037(3) 0.048(3) 0.033(3) 0.017(2) 0.018(2) 0.016(2)
C3 0.043(2) 0.0169(15) 0.026(2) 0.0016(13) 0.022(2) -0.0012(14)
C3A 0.044(2) 0.019(2) 0.035(2) 0.0064(13) 0.024(2) 0.0010(14)
C3B 0.045(2) 0.020(2) 0.055(2) -0.006(2) 0.031(2) -0.0053(15)
C4 0.028(2) 0.0184(15) 0.0198(15) -0.0025(12) 0.0133(13) 0.0000(13)
C5 0.031(2) 0.0142(14) 0.0215(15) -0.0039(12) 0.0161(13) -0.0032(12)
C6 0.026(2) 0.0173(14) 0.022(2) -0.0031(12) 0.0131(13) -0.0023(12)
C7 0.020(2) 0.019(2) 0.022(2) -0.004(2) 0.009(2) 0.000(2)
C7A 0.018(2) 0.024(2) 0.021(2) 0.000(2) 0.005(2) -0.002(2)
C7B 0.039(2) 0.024(2) 0.024(2) -0.005(2) 0.015(2) -0.005(2)
C8 0.0198(14) 0.0205(15) 0.0180(14) -0.0021(12) 0.0105(12) 0.0012(12)
C8A 0.0240(15) 0.0219(15) 0.0179(14) -0.0025(12) 0.0085(12) -0.0048(12)
C8B 0.027(2) 0.032(2) 0.029(2) 0.0041(14) 0.0091(14) 0.0032(14)
C9 0.0145(14) 0.0156(14) 0.0191(14) 0.0004(11) 0.0086(11) 0.0019(11)
C10 0.0131(13) 0.0204(15) 0.0162(14) 0.0032(11) 0.0068(11) 0.0056(12)
C11 0.0109(13) 0.0172(14) 0.0172(14) 0.0022(11) 0.0054(11) 0.0029(11)
C12 0.0143(13) 0.0181(14) 0.0231(15) 0.0029(12) 0.0086(12) 0.0018(11)
C12A 0.029(2) 0.0188(15) 0.022(2) 0.0026(12) 0.0090(13) -0.0030(13)
C12B 0.039(2) 0.033(2) 0.031(2) 0.0045(15) 0.0040(15) 0.009(2)
C13 0.0178(14) 0.0164(14) 0.024(2) -0.0003(12) 0.0093(12) 0.0008(12)
C13A 0.023(2) 0.022(2) 0.029(2) 0.0025(13) 0.0083(13) -0.0026(13)
C13B 0.044(2) 0.020(2) 0.037(2) -0.0011(14) 0.017(2) -0.0019(14)
C14 0.0128(13) 0.0178(14) 0.0221(15) -0.0032(12) 0.0081(12) 0.0005(11)
C15 0.0163(14) 0.0184(15) 0.028(2) -0.0044(12) 0.0066(13) 0.0003(12)
C16 0.0170(14) 0.0197(15) 0.0218(15) -0.0041(12) 0.0079(12) 0.0036(12)
C17 0.0209(15) 0.025(2) 0.0206(15) -0.0053(12) 0.0077(12) 0.0038(12)
C17A 0.028(2) 0.029(2) 0.022(2) -0.0036(13) 0.0019(13) 0.0030(14)
C17B 0.032(2) 0.029(2) 0.025(2) -0.0033(13) 0.0072(14) -0.0048(14)
C18 0.023(2) 0.027(2) 0.0188(15) -0.0030(13) 0.0059(12) 0.0081(13)
C18A 0.039(2) 0.030(2) 0.021(2) -0.0028(13) -0.0006(14) 0.0024(15)
C18B 0.042(2) 0.034(2) 0.038(2) 0.001(2) -0.007(2) 0.012(2)
C19 0.0192(14) 0.024(2) 0.0186(15) 0.0006(12) 0.0047(12) 0.0074(12)
C20 0.033(2) 0.024(2) 0.0166(15) 0.0037(12) 0.0032(13) 0.0070(14)
C21 0.0190(15) 0.025(2) 0.020(2) 0.0038(12) 0.0073(12) -0.0002(12)
C22 0.0161(14) 0.026(2) 0.025(2) 0.0033(13) 0.0110(12) -0.0015(12)
C22A 0.027(2) 0.029(2) 0.024(2) 0.0033(13) 0.0100(13) -0.0072(13)
C22B 0.045(2) 0.033(2) 0.050(2) 0.016(2) 0.021(2) 0.002(2)
C23 0.0151(14) 0.0217(15) 0.0216(15) 0.0001(12) 0.0081(12) -0.0015(12)
C23A 0.034(2) 0.031(2) 0.023(2) 0.0003(13) 0.0122(14) -0.0121(14)
C23B 0.025(2) 0.066(2) 0.028(2) 0.001(2) 0.0084(14) -0.016(2)
C24 0.0153(14) 0.0206(15) 0.0180(15) -0.0016(12) 0.0070(12) 0.0014(12)
C25 0.0147(14) 0.024(2) 0.0191(15) 0.0004(12) 0.0071(12) 0.0013(12)
C26 0.0170(14) 0.0222(15) 0.0157(14) -0.0035(12) 0.0079(12) -0.0011(12)
C27 0.0240(15) 0.025(2) 0.0161(14) 0.0001(12) 0.0092(12) 0.0050(13)
C27A 0.029(2) 0.028(2) 0.0171(15) 0.0015(13) 0.0015(13) 0.0037(14)
C27B 0.027(2) 0.044(2) 0.032(2) 0.004(2) 0.0024(14) -0.004(2)
C28 0.0222(15) 0.022(2) 0.0201(15) 0.0039(12) 0.0115(12) 0.0062(13)
C28A 0.033(2) 0.028(2) 0.024(2) 0.0049(13) 0.0128(14) 0.0022(14)
C28B 0.050(2) 0.029(2) 0.048(2) 0.016(2) 0.023(2) 0.011(2)
C29 0.0192(14) 0.0182(15) 0.0242(15) 0.0009(12) 0.0139(12) 0.0045(12)
C30 0.023(2) 0.0184(15) 0.026(2) 0.0018(12) 0.0159(13) 0.0022(12)
C31 0.0191(14) 0.0208(15) 0.025(2) -0.0009(13) 0.0138(13) 0.0015(12)
C32 0.024(2) 0.022(2) 0.029(2) -0.0029(13) 0.0162(13) -0.0029(13)
C32A 0.036(2) 0.025(2) 0.034(2) -0.0019(14) 0.0166(15) -0.0109(14)
C32B 0.064(2) 0.028(2) 0.056(2) 0.012(2) 0.026(2) 0.013(2)
C33 0.0197(15) 0.025(2) 0.030(2) -0.0056(13) 0.0154(13) -0.0055(12)
C33A 0.031(2) 0.035(2) 0.034(2) -0.0035(15) 0.0117(15) -0.0118(15)
C33B 0.058(2) 0.056(2) 0.045(2) -0.024(2) 0.023(2) -0.018(2)
C34 0.0180(14) 0.025(2) 0.025(2) -0.0032(13) 0.0115(13) 0.0020(12)
C35 0.0171(14) 0.028(2) 0.023(2) -0.0042(13) 0.0066(12) 0.0006(13)
C36 0.0181(14) 0.024(2) 0.0221(15) -0.0012(13) 0.0062(12) 0.0021(13)
C37 0.022(2) 0.026(2) 0.023(2) -0.0002(13) 0.0069(13) 0.0036(13)
C37A 0.027(2) 0.035(2) 0.026(2) 0.0005(14) 0.0033(13) 0.0022(14)
C37B 0.030(2) 0.060(3) 0.052(2) -0.007(2) -0.002(2) 0.014(2)
C38 0.023(2) 0.028(2) 0.023(2) 0.0019(13) 0.0065(13) 0.0059(13)
C38A 0.034(2) 0.033(2) 0.021(2) 0.0032(14) 0.0038(14) 0.0002(15)
C38B 0.045(2) 0.038(2) 0.037(2) 0.006(2) 0.008(2) 0.008(2)
C39 0.024(2) 0.028(2) 0.021(2) 0.0027(13) 0.0079(13) 0.0023(13)
C40 0.028(2) 0.028(2) 0.022(2) 0.0075(13) 0.0093(13) -0.0019(14)
C41 0.033(2) 0.0178(15) 0.0178(14) -0.0028(12) 0.0097(13) -0.0095(13)
C42 0.0204(15) 0.025(2) 0.0185(15) 0.0004(12) 0.0055(12) -0.0075(12)

loop_
_atom_site_label
_atom_site_type_symbol
_atom_site_fract_x
_atom_site_fract_y
_atom_site_fract_z
_atom_site_U_iso_or_equiv
_atom_site_thermal_displace_type
_atom_site_occupancy
_atom_site_calc_flag
_atom_site_refinement_flags
_atom_site_disorder_group
Cu1 Cu 1.02364(2) 0.49790(3) -0.09203(2) 0.0134(2) Uani 0.8451(14) d P .
Cu2 Cu 1.0974(2) 0.5215(2) -0.26022(13) 0.0286(10) Uani 0.1480(14) d P .
N1 N 1.03417(12) 0.6148(2) -0.13120(9) 0.0204(5) Uani 1 d . .
N2 N 1.10379(11) 0.54240(14) -0.01808(9) 0.0158(5) Uani 1 d . .
N3 N 1.01312(11) 0.3807(2) -0.05308(9) 0.0180(5) Uani 1 d . .
N4 N 0.94256(12) 0.4546(2) -0.16654(9) 0.0188(5) Uani 1 d . .
N5 N 1.16329(12) 0.6355(2) -0.24812(9) 0.0191(5) Uani 1 d . .
N6 N 1.14991(12) 0.49045(15) -0.17665(9) 0.0176(5) Uani 1 d . .
N7 N 1.03106(12) 0.4001(2) -0.27744(10) 0.0202(5) Uani 1 d . .
N8 N 1.04181(12) 0.5472(2) -0.34909(10) 0.0232(5) Uani 1 d . .
C1 C 0.9861(2) 0.6458(2) -0.18500(12) 0.0248(7) Uani 1 d . .
C2 C 1.0057(4) 0.7352(3) -0.1977(2) 0.0220(14) Uiso 0.81(2) d P 1
C2' C 1.0307(15) 0.7370(10) -0.1970(6) 0.010(6) Uiso 0.19(2) d PD 2
C2A C 0.9611(3) 0.7942(3) -0.2497(2) 0.0245(12) Uani 0.713(8) d P 1
H2A1 H 0.9693(3) 0.8604(3) -0.2385(2) 0.029 Uiso 0.713(8) calc PR 1
H2A2 H 0.9082(3) 0.7806(3) -0.2607(2) 0.029 Uiso 0.713(8) calc PR 1
C2B C 0.9815(3) 0.7769(3) -0.3024(2) 0.0376(15) Uani 0.713(8) d P 1
H2B1 H 0.9508(12) 0.8159(16) -0.3353(5) 0.056 Uiso 0.713(8) calc PR 1
H2B2 H 0.9731(16) 0.7115(6) -0.3138(8) 0.056 Uiso 0.713(8) calc PR 1
H2B3 H 1.0334(5) 0.7922(20) -0.2921(5) 0.056 Uiso 0.713(8) calc PR 1
C2A' C 0.9906(8) 0.7884(9) -0.2534(6) 0.034(4) Uiso 0.287(8) d PD 2
H2C1 H 0.9617(8) 0.7438(9) -0.2841(6) 0.040 Uiso 0.287(8) calc PR 2
H2C2 H 1.0270(8) 0.8181(9) -0.2665(6) 0.040 Uiso 0.287(8) calc PR 2
C2B' C 0.9387(7) 0.8631(10) -0.2464(6) 0.056(4) Uiso 0.287(8) d PD 2
H2D1 H 0.9189(40) 0.9005(42) -0.2823(17) 0.084 Uiso 0.287(8) calc PR 2
H2D2 H 0.9660(14) 0.9031(40) -0.2130(26) 0.084 Uiso 0.287(8) calc PR 2
H2D3 H 0.8980(28) 0.8332(10) -0.2395(41) 0.084 Uiso 0.287(8) calc PR 2
C3 C 1.0751(2) 0.7545(2) -0.15321(13) 0.0262(7) Uani 1 d . .
C3A C 1.1171(2) 0.8441(2) -0.14654(13) 0.0299(7) Uani 1 d . .
H3A1 H 1.0991(2) 0.8769(2) -0.18474(13) 0.036 Uiso 1 calc R .
H3A2 H 1.1699(2) 0.8298(2) -0.13581(13) 0.036 Uiso 1 calc R .
C3B C 1.1092(2) 0.9078(2) -0.09999(15) 0.0368(8) Uani 1 d . .
H3B1 H 1.1365(10) 0.9653(7) -0.0980(7) 0.055 Uiso 1 calc R .
H3B2 H 1.1288(11) 0.8768(6) -0.0617(2) 0.055 Uiso 1 calc R .
H3B3 H 1.0570(2) 0.9223(12) -0.1104(5) 0.055 Uiso 1 calc R .
C4 C 1.0901(2) 0.6779(2) -0.11134(12) 0.0208(6) Uani 1 d . .
C5 C 1.1518(2) 0.6701(2) -0.05811(12) 0.0205(6) Uani 1 d . .
C6 C 1.15371(15) 0.6130(2) -0.01143(12) 0.0204(6) Uani 1 d . .
C7 C 1.2084(5) 0.6136(5) 0.0495(2) 0.0206(13) Uani 0.87(3) d P 1
C7' C 1.1893(21) 0.6342(20) 0.0490(12) 0.002(8) Uiso 0.13(3) d PD 2
C7A C 1.2736(2) 0.6764(2) 0.0790(2) 0.0215(10) Uani 0.802(8) d P 1
H7A1 H 1.3030(2) 0.6796(2) 0.0544(2) 0.026 Uiso 0.802(8) calc PR 1
H7A2 H 1.3052(2) 0.6488(2) 0.1172(2) 0.026 Uiso 0.802(8) calc PR 1
C7B C 1.2528(2) 0.7747(3) 0.0896(2) 0.0279(11) Uani 0.802(8) d P 1
H7B1 H 1.2976(2) 0.8113(5) 0.1091(9) 0.042 Uiso 0.802(8) calc PR 1
H7B2 H 1.2245(11) 0.7725(3) 0.1147(9) 0.042 Uiso 0.802(8) calc PR 1
H7B3 H 1.2230(11) 0.8035(6) 0.0519(2) 0.042 Uiso 0.802(8) calc PR 1
C7A' C 1.2347(8) 0.7168(12) 0.0774(6) 0.022(4) Uiso 0.198(8) d PD 2
H7C1 H 1.2243(8) 0.7338(12) 0.1123(6) 0.027 Uiso 0.198(8) calc PR 2
H7C2 H 1.2191(8) 0.7694(12) 0.0496(6) 0.027 Uiso 0.198(8) calc PR 2
C7B' C 1.3184(9) 0.7040(13) 0.0968(8) 0.038(5) Uiso 0.198(8) d PD 2
H7D1 H 1.3439(9) 0.7583(36) 0.1194(42) 0.057 Uiso 0.198(8) calc PR 2
H7D2 H 1.3305(11) 0.6972(77) 0.0621(8) 0.057 Uiso 0.198(8) calc PR 2
H7D3 H 1.3340(12) 0.6484(44) 0.1213(40) 0.057 Uiso 0.198(8) calc PR 2
C8 C 1.18552(14) 0.5491(2) 0.07881(11) 0.0185(6) Uani 1 d . .
C8A C 1.22143(15) 0.5236(2) 0.14244(11) 0.0212(6) Uani 1 d . .
H8A1 H 1.18380(15) 0.4980(2) 0.15567(11) 0.025 Uiso 1 calc R .
H8A2 H 1.24189(15) 0.5803(2) 0.16569(11) 0.025 Uiso 1 calc R .
C8B C 1.2828(2) 0.4529(2) 0.15421(13) 0.0300(7) Uani 1 d . .
H8B1 H 1.3045(7) 0.4386(10) 0.1963(2) 0.045 Uiso 1 calc R .
H8B2 H 1.3208(5) 0.4785(6) 0.1420(8) 0.045 Uiso 1 calc R .
H8B3 H 1.2627(3) 0.3962(5) 0.1320(7) 0.045 Uiso 1 calc R .
C9 C 1.12442(14) 0.5010(2) 0.03591(11) 0.0158(6) Uani 1 d . .
C10 C 1.09665(13) 0.4178(2) 0.04690(11) 0.0162(6) Uani 1 d . .
H10 H 1.11297(13) 0.3988(2) 0.08677(11) 0.019 Uiso 1 calc R .
C11 C 1.04772(13) 0.3601(2) 0.00564(11) 0.0151(6) Uani 1 d . .
C12 C 1.02802(14) 0.2677(2) 0.01740(12) 0.0181(6) Uani 1 d . .
C12A C 1.0610(2) 0.2195(2) 0.07538(12) 0.0235(6) Uani 1 d . .
H12A H 1.0267(2) 0.1708(2) 0.07760(12) 0.028 Uiso 1 calc R .
H12B H 1.0678(2) 0.2646(2) 0.10729(12) 0.028 Uiso 1 calc R .
C12B C 1.1352(2) 0.1753(2) 0.08440(14) 0.0371(8) Uani 1 d . .
H12C H 1.1547(6) 0.1433(13) 0.1224(4) 0.056 Uiso 1 calc R .
H12D H 1.1699(4) 0.2237(3) 0.0838(9) 0.056 Uiso 1 calc R .
H12E H 1.1287(3) 0.1307(11) 0.0528(5) 0.056 Uiso 1 calc R .
C13 C 0.98046(14) 0.2333(2) -0.03460(12) 0.0191(6) Uani 1 d . .
C13A C 0.9449(2) 0.1393(2) -0.04673(13) 0.0248(7) Uani 1 d . .
H13A H 0.8933(2) 0.1461(2) -0.07492(13) 0.030 Uiso 1 calc R .
H13B H 0.9439(2) 0.1139(2) -0.00976(13) 0.030 Uiso 1 calc R .
C13B C 0.9840(2) 0.0707(2) -0.07152(14) 0.0334(8) Uani 1 d . .
H13C H 0.9590(7) 0.0106(4) -0.0775(8) 0.050 Uiso 1 calc R .
H13D H 1.0352(4) 0.0636(11) -0.0439(4) 0.050 Uiso 1 calc R .
H13E H 0.9830(10) 0.0938(7) -0.1092(4) 0.050 Uiso 1 calc R .
C14 C 0.97063(14) 0.3048(2) -0.07821(11) 0.0172(6) Uani 1 d . .
C15 C 0.92427(14) 0.2989(2) -0.13667(12) 0.0213(6) Uani 1 d . .
H15 H 0.89979(14) 0.2415(2) -0.14969(12) 0.026 Uiso 1 calc R .
C16 C 0.90996(14) 0.3685(2) -0.17812(12) 0.0194(6) Uani 1 d . .
C17 C 0.85688(15) 0.3644(2) -0.23778(12) 0.0223(6) Uani 1 d . .
C17A C 0.8112(2) 0.2808(2) -0.26653(13) 0.0287(7) Uani 1 d . .
H17A H 0.8406(2) 0.2242(2) -0.25066(13) 0.034 Uiso 1 calc R .
H17B H 0.8000(2) 0.2830(2) -0.30921(13) 0.034 Uiso 1 calc R .
C17B C 0.7391(2) 0.2735(2) -0.25756(13) 0.0298(7) Uani 1 d . .
H17C H 0.7113(5) 0.2197(8) -0.2792(7) 0.045 Uiso 1 calc R .
H17D H 0.7101(5) 0.3299(6) -0.2721(8) 0.045 Uiso 1 calc R .
H17E H 0.7496(2) 0.2660(14) -0.2156(2) 0.045 Uiso 1 calc R .
C18 C 0.8561(2) 0.4492(2) -0.26195(12) 0.0236(7) Uani 1 d . .
C18A C 0.8085(2) 0.4813(2) -0.32229(13) 0.0337(8) Uani 1 d . .
H18A H 0.7937(2) 0.4271(2) -0.34888(13) 0.040 Uiso 1 calc R .
H18B H 0.8373(2) 0.5234(2) -0.33697(13) 0.040 Uiso 1 calc R .
C18B C 0.7392(2) 0.5320(2) -0.32401(15) 0.0448(9) Uani 1 d . .
H18C H 0.7091(7) 0.5497(15) -0.3646(2) 0.067 Uiso 1 calc R .
H18D H 0.7535(2) 0.5877(9) -0.2995(8) 0.067 Uiso 1 calc R .
H18E H 0.7107(7) 0.4910(6) -0.3091(10) 0.067 Uiso 1 calc R .
C19 C 0.90982(15) 0.5045(2) -0.21731(12) 0.0214(6) Uani 1 d . .
C20 C 0.9286(2) 0.5947(2) -0.22430(12) 0.0263(7) Uani 1 d . .
H20 H 0.8989(2) 0.6248(2) -0.25979(12) 0.032 Uiso 1 calc R .
C21 C 1.15807(15) 0.6950(2) -0.29327(12) 0.0215(6) Uani 1 d . .
C22 C 1.20653(14) 0.7718(2) -0.26817(12) 0.0215(6) Uani 1 d . .
C22A C 1.2164(2) 0.8538(2) -0.30152(13) 0.0267(7) Uani 1 d . .
H22A H 1.2047(2) 0.8355(2) -0.34283(13) 0.032 Uiso 1 calc R .
H22B H 1.2686(2) 0.8735(2) -0.28446(13) 0.032 Uiso 1 calc R .
C22B C 1.1679(2) 0.9354(2) -0.3003(2) 0.0415(9) Uani 1 d . .
H22C H 1.1798(9) 0.9891(5) -0.3194(9) 0.062 Uiso 1 calc R .
H22D H 1.1766(9) 0.9509(10) -0.2595(2) 0.062 Uiso 1 calc R .
H22E H 1.1160(2) 0.9188(6) -0.3213(9) 0.062 Uiso 1 calc R .
C23 C 1.23864(14) 0.7591(2) -0.20855(12) 0.0192(6) Uani 1 d . .
C23A C 1.2979(2) 0.8207(2) -0.16848(13) 0.0293(7) Uani 1 d . .
H23A H 1.2883(2) 0.8334(2) -0.13267(13) 0.035 Uiso 1 calc R .
H23B H 1.2969(2) 0.8806(2) -0.18838(13) 0.035 Uiso 1 calc R .
C23B C 1.3738(2) 0.7770(3) -0.15105(14) 0.0400(9) Uani 1 d . .
H23C H 1.4114(2) 0.8205(6) -0.1266(8) 0.060 Uiso 1 calc R .
H23D H 1.3828(5) 0.7624(14) -0.18648(14) 0.060 Uiso 1 calc R .
H23E H 1.3761(4) 0.7200(8) -0.1288(8) 0.060 Uiso 1 calc R .
C24 C 1.21078(14) 0.6725(2) -0.19532(11) 0.0178(6) Uani 1 d . .
C25 C 1.22522(14) 0.6303(2) -0.14100(11) 0.0191(6) Uani 1 d . .
C26 C 1.20311(14) 0.5387(2) -0.13357(11) 0.0178(6) Uani 1 d . .
C27 C 1.23320(15) 0.4842(2) -0.07910(12) 0.0211(6) Uani 1 d . .
C27A C 1.3019(2) 0.5024(2) -0.02532(12) 0.0270(7) Uani 1 d . .
H27A H 1.3032(2) 0.4598(2) 0.00651(12) 0.032 Uiso 1 calc R .
H27B H 1.3005(2) 0.5667(2) -0.01171(12) 0.032 Uiso 1 calc R .
C27B C 1.3717(2) 0.4892(2) -0.03754(14) 0.0370(8) Uani 1 d . .
H27C H 1.4150(2) 0.4993(15) -0.0013(3) 0.056 Uiso 1 calc R .
H27D H 1.3719(6) 0.5337(10) -0.0674(7) 0.056 Uiso 1 calc R .
H27E H 1.3728(6) 0.4260(5) -0.0517(9) 0.056 Uiso 1 calc R .
C28 C 1.19322(15) 0.4048(2) -0.08969(12) 0.0206(6) Uani 1 d . .
C28A C 1.2004(2) 0.3249(2) -0.04864(13) 0.0280(7) Uani 1 d . .
H28A H 1.1509(2) 0.2987(2) -0.05707(13) 0.034 Uiso 1 calc R .
H28B H 1.2197(2) 0.3485(2) -0.00781(13) 0.034 Uiso 1 calc R .
C28B C 1.2506(2) 0.2479(2) -0.0531(2) 0.0410(8) Uani 1 d . .
H28C H 1.2531(10) 0.1988(7) -0.0250(7) 0.061 Uiso 1 calc R .
H28D H 1.3001(4) 0.2728(4) -0.0442(10) 0.061 Uiso 1 calc R .
H28E H 1.2311(7) 0.2224(10) -0.0930(3) 0.061 Uiso 1 calc R .
C29 C 1.14163(14) 0.4089(2) -0.15060(12) 0.0189(6) Uani 1 d . .
C30 C 1.09248(15) 0.3385(2) -0.17788(12) 0.0207(6) Uani 1 d . .
H30 H 1.09260(15) 0.2876(2) -0.15347(12) 0.025 Uiso 1 calc R .
C31 C 1.04304(15) 0.3319(2) -0.23587(12) 0.0199(6) Uani 1 d . .
C32 C 0.9969(2) 0.2548(2) -0.26320(12) 0.0231(6) Uani 1 d . .
C32A C 0.9976(2) 0.1643(2) -0.23313(14) 0.0312(7) Uani 1 d . .
H32A H 0.9509(2) 0.1310(2) -0.25480(14) 0.037 Uiso 1 calc R .
H32B H 1.0001(2) 0.1767(2) -0.19294(14) 0.037 Uiso 1 calc R .
C32B C 1.0623(2) 0.1022(2) -0.2294(2) 0.0482(9) Uani 1 d . .
H32C H 1.0598(8) 0.0439(7) -0.2098(10) 0.072 Uiso 1 calc R .
H32D H 1.1086(2) 0.1339(7) -0.2068(9) 0.072 Uiso 1 calc R .
H32E H 1.0598(8) 0.0891(14) -0.2690(2) 0.072 Uiso 1 calc R .
C33 C 0.95661(15) 0.2783(2) -0.32057(12) 0.0231(7) Uani 1 d . .
C33A C 0.9032(2) 0.2192(2) -0.36785(14) 0.0338(8) Uani 1 d . .
H33A H 0.8640(2) 0.2592(2) -0.39512(14) 0.041 Uiso 1 calc R .
H33B H 0.8797(2) 0.1749(2) -0.34977(14) 0.041 Uiso 1 calc R .
C33B C 0.9389(2) 0.1656(3) -0.4024(2) 0.0523(10) Uani 1 d . .
H33C H 0.9013(3) 0.1307(14) -0.4338(7) 0.078 Uiso 1 calc R .
H33D H 0.9753(10) 0.1225(13) -0.3761(3) 0.078 Uiso 1 calc R .
H33E H 0.9634(12) 0.2088(3) -0.4196(9) 0.078 Uiso 1 calc R .
C34 C 0.97817(15) 0.3699(2) -0.32953(12) 0.0216(6) Uani 1 d . .
C35 C 0.95473(15) 0.4200(2) -0.38153(12) 0.0232(6) Uani 1 d . .
H35 H 0.91446(15) 0.3952(2) -0.41376(12) 0.028 Uiso 1 calc R .
C36 C 0.98427(14) 0.5026(2) -0.39112(12) 0.0218(6) Uani 1 d . .
C37 C 0.9601(2) 0.5503(2) -0.44759(12) 0.0246(7) Uani 1 d . .
C37A C 0.8967(2) 0.5221(2) -0.50217(13) 0.0312(7) Uani 1 d . .
H37A H 0.8974(2) 0.4539(2) -0.50654(13) 0.037 Uiso 1 calc R .
H37B H 0.9026(2) 0.5504(2) -0.53661(13) 0.037 Uiso 1 calc R .
C37B C 0.8228(2) 0.5509(3) -0.5015(2) 0.0526(10) Uani 1 d . .
H37C H 0.8152(6) 0.5199(14) -0.4690(7) 0.079 Uiso 1 calc R .
H37D H 0.7835(2) 0.5331(16) -0.5388(5) 0.079 Uiso 1 calc R .
H37E H 0.8221(5) 0.6182(3) -0.4965(11) 0.079 Uiso 1 calc R .
C38 C 1.0062(2) 0.6242(2) -0.43884(12) 0.0255(7) Uani 1 d . .
C38A C 1.0064(2) 0.6973(2) -0.48195(13) 0.0316(7) Uani 1 d . .
H38A H 0.9815(2) 0.6727(2) -0.52228(13) 0.038 Uiso 1 calc R .
H38B H 1.0580(2) 0.7115(2) -0.47599(13) 0.038 Uiso 1 calc R .
C38B C 0.9685(2) 0.7861(2) -0.47629(15) 0.0422(9) Uani 1 d . .
H38C H 0.9688(11) 0.8304(6) -0.5063(6) 0.063 Uiso 1 calc R .
H38D H 0.9946(7) 0.8128(8) -0.4372(4) 0.063 Uiso 1 calc R .
H38E H 0.9175(4) 0.7725(3) -0.4817(10) 0.063 Uiso 1 calc R .
C39 C 1.0565(2) 0.6211(2) -0.37766(12) 0.0244(7) Uani 1 d . .
C40 C 1.1110(2) 0.6865(2) -0.35147(12) 0.0261(7) Uani 1 d . .
H40 H 1.1167(2) 0.7320(2) -0.37722(12) 0.031 Uiso 1 calc R .
C41 C 1.2221(2) 0.7124(2) -0.05341(12) 0.0230(6) Uani 1 d . .
H41 H 1.2435(2) 0.7579(2) -0.02387(12) 0.028 Uiso 1 calc R .
C42 C 1.2574(2) 0.6905(2) -0.08828(11) 0.0219(6) Uani 1 d . .
H42 H 1.3055(2) 0.7147(2) -0.07894(11) 0.026 Uiso 1 calc R .

loop_
_atom_type_symbol
_atom_type_description
_atom_type_scat_dispersion_real
_atom_type_scat_dispersion_imag
_atom_type_scat_source
C C 0.0181 0.0091 'International Tables Vol C Tables 4.2.6.8 and 6.1.1.4'
H H 0.0000 0.0000 'International Tables Vol C Tables 4.2.6.8 and 6.1.1.4'
N N 0.0311 0.0180 'International Tables Vol C Tables 4.2.6.8 and 6.1.1.4'
Cu Cu -1.9646 0.5888 'International Tables Vol C Tables 4.2.6.8 and 6.1.1.4'

loop_
_geom_angle_atom_site_label_1
_geom_angle_atom_site_label_2
_geom_angle_atom_site_label_3
_geom_angle
_geom_angle_site_symmetry_1
_geom_angle_site_symmetry_3
_geom_angle_publ_flag
N1 Cu1 N3 179.80(9) . . ?
N1 Cu1 N2 88.73(9) . . ?
N3 Cu1 N2 91.41(9) . . ?
N1 Cu1 N4 90.82(9) . . ?
N3 Cu1 N4 89.05(9) . . ?
N2 Cu1 N4 179.37(9) . . ?
N6 Cu2 N5 89.04(14) . . ?
N6 Cu2 N8 177.1(2) . . ?
N5 Cu2 N8 93.25(14) . . ?
N6 Cu2 N7 93.17(15) . . ?
N5 Cu2 N7 176.1(2) . . ?
N8 Cu2 N7 84.45(14) . . ?
C4 N1 C1 106.8(2) . . ?
C4 N1 Cu1 127.6(2) . . ?
C1 N1 Cu1 125.6(2) . . ?
C9 N2 C6 106.0(2) . . ?
C9 N2 Cu1 125.4(2) . . ?
C6 N2 Cu1 128.3(2) . . ?
C14 N3 C11 105.7(2) . . ?
C14 N3 Cu1 128.1(2) . . ?
C11 N3 Cu1 126.2(2) . . ?
C19 N4 C16 105.5(2) . . ?
C19 N4 Cu1 126.8(2) . . ?
C16 N4 Cu1 127.7(2) . . ?
C21 N5 C24 109.5(2) . . ?
C21 N5 Cu2 122.5(2) . . ?
C24 N5 Cu2 127.4(2) . . ?
C26 N6 C29 105.4(2) . . ?
C26 N6 Cu2 129.5(2) . . ?
C29 N6 Cu2 125.0(2) . . ?
C31 N7 C34 108.7(2) . . ?
C31 N7 Cu2 121.7(2) . . ?
C34 N7 Cu2 129.2(2) . . ?
C36 N8 C39 104.7(2) . . ?
C36 N8 Cu2 131.6(2) . . ?
C39 N8 Cu2 123.7(2) . . ?
N1 C1 C20 125.1(3) . . ?
N1 C1 C2 111.4(3) . . ?
C20 C1 C2 123.3(3) . . ?
N1 C1 C2' 102.4(6) . . ?
C20 C1 C2' 129.7(5) . . ?
C3 C2 C1 105.8(3) . . ?
C3 C2 C2A 128.5(4) . . ?
C1 C2 C2A 125.7(5) . . ?
C3 C2' C2A' 135.5(15) . . ?
C3 C2' C1 105.8(10) . . ?
C2A' C2' C1 115.4(15) . . ?
C2 C2A C2B 112.1(4) . . ?
C2' C2A' C2B' 112.1(14) . . ?
C2' C3 C4 112.3(8) . . ?
C2 C3 C4 105.8(3) . . ?
C2' C3 C3A 119.1(9) . . ?
C2 C3 C3A 125.4(3) . . ?
C4 C3 C3A 128.1(3) . . ?
C3 C3A C3B 112.8(2) . . ?
N1 C4 C5 124.6(2) . . ?
N1 C4 C3 109.5(2) . . ?
C5 C4 C3 125.9(3) . . ?
C6 C5 C4 123.6(3) . . ?
C6 C5 C41 116.8(2) . . ?
C4 C5 C41 119.0(2) . . ?
N2 C6 C5 122.9(2) . . ?
N2 C6 C7' 108.9(10) . . ?
C5 C6 C7' 125.7(9) . . ?
N2 C6 C7 109.4(2) . . ?
C5 C6 C7 127.7(3) . . ?
C8 C7 C6 106.1(3) . . ?
C8 C7 C7A 123.3(4) . . ?
C6 C7 C7A 130.3(4) . . ?
C6 C7' C8 104.5(12) . . ?
C6 C7' C7A' 129.1(20) . . ?
C8 C7' C7A' 125.3(20) . . ?
C7 C7A C7B 113.9(5) . . ?
C7' C7A' C7B' 115.2(22) . . ?
C7 C8 C9 107.1(3) . . ?
C9 C8 C7' 103.2(10) . . ?
C7 C8 C8A 127.4(3) . . ?
C9 C8 C8A 125.1(2) . . ?
C7' C8 C8A 130.1(9) . . ?
C8 C8A C8B 112.5(2) . . ?
N2 C9 C10 125.1(2) . . ?
N2 C9 C8 110.8(2) . . ?
C10 C9 C8 123.7(2) . . ?
C11 C10 C9 126.4(2) . . ?
N3 C11 C10 124.6(2) . . ?
N3 C11 C12 110.4(2) . . ?
C10 C11 C12 125.0(2) . . ?
C13 C12 C11 106.7(2) . . ?
C13 C12 C12A 128.3(2) . . ?
C11 C12 C12A 124.7(2) . . ?
C12 C12A C12B 111.7(2) . . ?
C12 C13 C14 106.7(2) . . ?
C12 C13 C13A 128.1(3) . . ?
C14 C13 C13A 125.2(2) . . ?
C13 C13A C13B 113.5(2) . . ?
N3 C14 C15 124.2(2) . . ?
N3 C14 C13 110.5(2) . . ?
C15 C14 C13 125.3(2) . . ?
C14 C15 C16 126.4(3) . . ?
N4 C16 C15 123.8(2) . . ?
N4 C16 C17 110.2(2) . . ?
C15 C16 C17 125.9(3) . . ?
C18 C17 C16 107.0(2) . . ?
C18 C17 C17A 127.6(3) . . ?
C16 C17 C17A 125.4(3) . . ?
C17 C17A C17B 114.1(2) . . ?
C17 C18 C19 106.4(2) . . ?
C17 C18 C18A 127.8(3) . . ?
C19 C18 C18A 125.8(3) . . ?
C18 C18A C18B 112.6(3) . . ?
N4 C19 C20 123.7(3) . . ?
N4 C19 C18 110.8(2) . . ?
C20 C19 C18 125.4(3) . . ?
C19 C20 C1 126.8(3) . . ?
N5 C21 C40 126.6(3) . . ?
N5 C21 C22 107.6(2) . . ?
C40 C21 C22 125.7(3) . . ?
C23 C22 C21 108.2(2) . . ?
C23 C22 C22A 126.3(3) . . ?
C21 C22 C22A 125.3(2) . . ?
C22 C22A C22B 112.6(2) . . ?
C22 C23 C24 107.4(2) . . ?
C22 C23 C23A 123.2(2) . . ?
C24 C23 C23A 129.0(2) . . ?
C23 C23A C23B 111.7(3) . . ?
N5 C24 C25 123.3(2) . . ?
N5 C24 C23 107.2(2) . . ?
C25 C24 C23 129.5(2) . . ?
C24 C25 C26 124.6(2) . . ?
C24 C25 C42 116.4(2) . . ?
C26 C25 C42 118.5(2) . . ?
N6 C26 C25 123.7(2) . . ?
N6 C26 C27 110.9(2) . . ?
C25 C26 C27 125.4(2) . . ?
C28 C27 C26 106.1(2) . . ?
C28 C27 C27A 125.0(3) . . ?
C26 C27 C27A 128.2(3) . . ?
C27 C27A C27B 111.9(2) . . ?
C27 C28 C29 106.6(2) . . ?
C27 C28 C28A 128.3(3) . . ?
C29 C28 C28A 125.0(3) . . ?
C28 C28A C28B 114.0(2) . . ?
N6 C29 C30 125.8(2) . . ?
N6 C29 C28 110.8(2) . . ?
C30 C29 C28 123.4(2) . . ?
C29 C30 C31 129.2(3) . . ?
N7 C31 C30 124.7(2) . . ?
N7 C31 C32 108.1(2) . . ?
C30 C31 C32 127.2(3) . . ?
C33 C32 C31 107.7(2) . . ?
C33 C32 C32A 128.1(3) . . ?
C31 C32 C32A 124.2(3) . . ?
C32 C32A C32B 112.8(3) . . ?
C32 C33 C34 107.4(2) . . ?
C32 C33 C33A 128.0(3) . . ?
C34 C33 C33A 124.5(3) . . ?
C33 C33A C33B 113.0(3) . . ?
N7 C34 C35 124.1(3) . . ?
N7 C34 C33 108.1(2) . . ?
C35 C34 C33 127.7(3) . . ?
C36 C35 C34 126.5(3) . . ?
N8 C36 C35 123.7(3) . . ?
N8 C36 C37 111.8(2) . . ?
C35 C36 C37 124.4(3) . . ?
C38 C37 C36 105.4(2) . . ?
C38 C37 C37A 129.0(3) . . ?
C36 C37 C37A 125.6(3) . . ?
C37 C37A C37B 112.7(3) . . ?
C37 C38 C39 106.6(3) . . ?
C37 C38 C38A 128.5(3) . . ?
C39 C38 C38A 124.8(3) . . ?
C38 C38A C38B 113.1(3) . . ?
N8 C39 C40 124.7(3) . . ?
N8 C39 C38 111.4(2) . . ?
C40 C39 C38 123.9(3) . . ?
C21 C40 C39 129.3(3) . . ?
C42 C41 C5 123.8(3) . . ?
C41 C42 C25 123.4(3) . . ?

loop_
_geom_bond_atom_site_label_1
_geom_bond_atom_site_label_2
_geom_bond_distance
_geom_bond_site_symmetry_2
_geom_bond_publ_flag
Cu1 N1 1.994(2) . ?
Cu1 N3 1.994(2) . ?
Cu1 N2 2.002(2) . ?
Cu1 N4 2.013(2) . ?
Cu2 N6 1.969(4) . ?
Cu2 N5 2.045(4) . ?
Cu2 N8 2.072(4) . ?
Cu2 N7 2.128(4) . ?
N1 C4 1.366(4) . ?
N1 C1 1.374(4) . ?
N2 C9 1.371(3) . ?
N2 C6 1.381(3) . ?
N3 C14 1.373(3) . ?
N3 C11 1.375(3) . ?
N4 C19 1.371(3) . ?
N4 C16 1.376(3) . ?
N5 C21 1.378(3) . ?
N5 C24 1.384(3) . ?
N6 C26 1.361(3) . ?
N6 C29 1.380(3) . ?
N7 C31 1.375(3) . ?
N7 C34 1.376(3) . ?
N8 C36 1.366(4) . ?
N8 C39 1.369(4) . ?
C1 C20 1.385(4) . ?
C1 C2 1.417(6) . ?
C1 C2' 1.67(2) . ?
C2 C3 1.410(7) . ?
C2 C2A 1.506(6) . ?
C2' C3 1.13(2) . ?
C2' C2A' 1.503(9) . ?
C2A C2B 1.523(6) . ?
C2A' C2B' 1.541(9) . ?
C3 C4 1.463(4) . ?
C3 C3A 1.509(4) . ?
C3A C3B 1.526(4) . ?
C4 C5 1.407(4) . ?
C5 C6 1.404(4) . ?
C5 C41 1.478(4) . ?
C6 C7' 1.42(2) . ?
C6 C7 1.473(6) . ?
C7 C8 1.358(5) . ?
C7 C7A 1.509(5) . ?
C7' C8 1.45(3) . ?
C7' C7A' 1.493(10) . ?
C7A C7B 1.528(5) . ?
C7A' C7B' 1.539(10) . ?
C8 C9 1.438(4) . ?
C8 C8A 1.498(4) . ?
C8A C8B 1.522(4) . ?
C9 C10 1.388(4) . ?
C10 C11 1.379(4) . ?
C11 C12 1.448(4) . ?
C12 C13 1.358(4) . ?
C12 C12A 1.495(4) . ?
C12A C12B 1.530(4) . ?
C13 C14 1.449(4) . ?
C13 C13A 1.502(4) . ?
C13A C13B 1.520(4) . ?
C14 C15 1.380(4) . ?
C15 C16 1.382(4) . ?
C16 C17 1.441(4) . ?
C17 C18 1.359(4) . ?
C17 C17A 1.508(4) . ?
C17A C17B 1.522(4) . ?
C18 C19 1.438(4) . ?
C18 C18A 1.494(4) . ?
C18A C18B 1.534(5) . ?
C19 C20 1.381(4) . ?
C21 C40 1.382(4) . ?
C21 C22 1.437(4) . ?
C22 C23 1.371(4) . ?
C22 C22A 1.497(4) . ?
C22A C22B 1.524(4) . ?
C23 C24 1.452(4) . ?
C23 C23A 1.497(4) . ?
C23A C23B 1.524(4) . ?
C24 C25 1.398(4) . ?
C25 C26 1.425(4) . ?
C25 C42 1.488(4) . ?
C26 C27 1.471(4) . ?
C27 C28 1.357(4) . ?
C27 C27A 1.508(4) . ?
C27A C27B 1.528(4) . ?
C28 C29 1.455(4) . ?
C28 C28A 1.504(4) . ?
C28A C28B 1.519(4) . ?
C29 C30 1.385(4) . ?
C30 C31 1.389(4) . ?
C31 C32 1.430(4) . ?
C32 C33 1.372(4) . ?
C32 C32A 1.499(4) . ?
C32A C32B 1.531(5) . ?
C33 C34 1.432(4) . ?
C33 C33A 1.499(4) . ?
C33A C33B 1.510(5) . ?
C34 C35 1.387(4) . ?
C35 C36 1.387(4) . ?
C36 C37 1.459(4) . ?
C37 C38 1.361(4) . ?
C37 C37A 1.497(4) . ?
C37A C37B 1.519(4) . ?
C38 C39 1.452(4) . ?
C38 C38A 1.500(4) . ?
C38A C38B 1.516(4) . ?
C39 C40 1.387(4) . ?
C41 C42 1.336(4) . ?
